data_2105366
loop_
_publ_author_name
'Synecek, V.'
'Hruskova, J.'

_publ_section_title
;
 The crystal structure of samsonite, (Ag2 S)2 (Mn S) (Sb2 S3)
;
_journal_name_full 'Acta Crystallographica B (24,1968-38,1982)'
_journal_page_first 1004
_journal_page_last 1006
_journal_volume 25
_journal_year 1969
_chemical_formula_sum 'Ag4 Mn S6 Sb2'
_chemical_name_systematic 'Ag4 Mn Sb2 S6'
_space_group_IT_number 14
_symmetry_space_group_name_Hall '-P 2yn'
_symmetry_space_group_name_H-M 'P 1 21/n 1'
_cell_angle_alpha 90
_cell_angle_beta 90
_cell_angle_gamma 90
_cell_formula_units_Z 2
_cell_length_a 10.31
_cell_length_b 8.07
_cell_length_c 6.62
_cell_volume 550.795
_citation_journal_id_ASTM ACBCAR
_cod_data_source_file silver3-x_161.cif
_cod_data_source_block Ag4Mn1S6Sb2
_cod_original_cell_volume 550.7952
_cod_original_sg_symbol_Hall '-P 2ybc (x-z,y,z)'
_cod_original_formula_sum 'Ag4 Mn1 S6 Sb2'
_cod_database_code 2105366

loop_
_symmetry_equiv_pos_as_xyz
x,y,z
-x+1/2,y+1/2,-z+1/2
-x,-y,-z
x-1/2,-y-1/2,z-1/2

loop_
_atom_site_label
_atom_site_type_symbol
_atom_site_fract_x
_atom_site_fract_y
_atom_site_fract_z
_atom_site_occupancy
_atom_site_U_iso_or_equiv
S3 S-2 0.767 0.067 0.392 1 0.0
Ag2 Ag+1 0.505 -0.04 0.75 1 0.0
Mn1 Mn+2 0 0 0.5 1 0.0
S2 S-2 0.98 0.15 0.84 1 0.0
S1 S-2 0.083 0.25 0.352 1 0.0
Ag1 Ag+1 0.3 0.242 0.571 1 0.0
Sb1 Sb+3 0.185 0.163 0.037 1 0.0
